data_7106464
loop_
_publ_author_name
"'Wei Qiang Ong"
'Huaiqing Zhao'
'Zhiyun Du'
'Jared Ze Yang Yeh'
'Changliang Ren'
'Leon Zhen Wei Tan'
'Kun Zhang'
'Huaqiang Zeng'

_publ_section_title
;
 Computational prediction and experimental verification of pyridine-based
 helical oligoamides containing four repeating units per helical turn
;
_journal_name_full Chem.Commun.
_journal_page_first 6416
_journal_paper_doi 10.1039/c1cc11532d
_journal_volume 47
_journal_year 2011
_chemical_formula_sum 'C37 H32 N10 O8'
_chemical_formula_weight 744.73
_chemical_name_systematic
;
?
;
_space_group_IT_number 14
_symmetry_cell_setting monoclinic
_symmetry_space_group_name_Hall '-P 2yn'
_symmetry_space_group_name_H-M 'P 1 21/n 1'
_atom_sites_solution_hydrogens geom
_atom_sites_solution_primary direct
_atom_sites_solution_secondary difmap
_audit_creation_method SHELXL-97
_cell_angle_alpha 90.00
_cell_angle_beta 97.306(2)
_cell_angle_gamma 90.00
_cell_formula_units_Z 4
_cell_length_a 8.0823(7)
_cell_length_b 16.6905(14)
_cell_length_c 25.880(2)
_cell_measurement_reflns_used 990
_cell_measurement_temperature 100(2)
_cell_measurement_theta_max 24.30
_cell_measurement_theta_min 2.57
_cell_volume 3462.8(5)
_computing_cell_refinement 'Bruker SMART'
_computing_data_collection 'Bruker SMART'
_computing_data_reduction 'Bruker SAINT'
_computing_molecular_graphics 'Bruker SHELXTL'
_computing_publication_material 'Bruker SHELXTL'
_computing_structure_refinement 'SHELXL-97 (Sheldrick, 1997)'
_computing_structure_solution 'SHELXS-97 (Sheldrick, 1990)'
_diffrn_ambient_temperature 100(2)
_diffrn_measured_fraction_theta_full 0.999
_diffrn_measured_fraction_theta_max 0.999
_diffrn_measurement_device_type 'CCD area detector'
_diffrn_measurement_method 'phi and omega scans'
_diffrn_radiation_monochromator graphite
_diffrn_radiation_source 'fine-focus sealed tube'
_diffrn_radiation_type MoK\a
_diffrn_radiation_wavelength 0.71073
_diffrn_reflns_av_R_equivalents 0.0336
_diffrn_reflns_av_sigmaI/netI 0.0444
_diffrn_reflns_limit_h_max 10
_diffrn_reflns_limit_h_min -10
_diffrn_reflns_limit_k_max 21
_diffrn_reflns_limit_k_min -21
_diffrn_reflns_limit_l_max 33
_diffrn_reflns_limit_l_min -25
_diffrn_reflns_number 24661
_diffrn_reflns_theta_full 27.49
_diffrn_reflns_theta_max 27.49
_diffrn_reflns_theta_min 1.59
_exptl_absorpt_coefficient_mu 0.104
_exptl_absorpt_correction_T_max 0.9749
_exptl_absorpt_correction_T_min 0.8267
_exptl_absorpt_correction_type multi-scan
_exptl_absorpt_process_details 'Sadabs, (Sheldrick 2001)'
_exptl_crystal_colour Colourless
_exptl_crystal_density_diffrn 1.428
_exptl_crystal_density_meas ?
_exptl_crystal_density_method 'not measured'
_exptl_crystal_description Block
_exptl_crystal_F_000 1552
_exptl_crystal_size_max 0.44
_exptl_crystal_size_mid 0.26
_exptl_crystal_size_min 0.12
_refine_diff_density_max 0.608
_refine_diff_density_min -0.506
_refine_diff_density_rms 0.064
_refine_ls_extinction_method none
_refine_ls_goodness_of_fit_ref 1.065
_refine_ls_hydrogen_treatment mixed
_refine_ls_matrix_type full
_refine_ls_number_parameters 572
_refine_ls_number_reflns 7945
_refine_ls_number_restraints 116
_refine_ls_restrained_S_all 1.093
_refine_ls_R_factor_all 0.0722
_refine_ls_R_factor_gt 0.0542
_refine_ls_shift/su_max 0.000
_refine_ls_shift/su_mean 0.000
_refine_ls_structure_factor_coef Fsqd
_refine_ls_weighting_details 'calc w=1/[\s^2^(Fo^2^)+(0.0758P)^2^+1.0342P] where P=(Fo^2^+2Fc^2^)/3'
_refine_ls_weighting_scheme calc
_refine_ls_wR_factor_gt 0.1351
_refine_ls_wR_factor_ref 0.1437
_reflns_number_gt 6080
_reflns_number_total 7945
_reflns_threshold_expression >2sigma(I)
_cod_data_source_file c1cc11532d.txt
_cod_data_source_block b042
_cod_depositor_comments
;
The following automatic conversions were performed:

'_exptl_crystal_density_meas' value 'Not Measured' was changed to '?'
- the value is perceived as not measured.

Automatic conversion script
Id: cif_fix_values 3008 2015-01-20 13:52:24Z robertas 
;
_cod_original_sg_symbol_H-M P2(1)/n
_cod_database_code 7106464

loop_
_symmetry_equiv_pos_as_xyz
'x, y, z'
'-x+1/2, y+1/2, -z+1/2'
'-x, -y, -z'
'x-1/2, -y-1/2, z-1/2'

loop_
_atom_site_label
_atom_site_type_symbol
_atom_site_fract_x
_atom_site_fract_y
_atom_site_fract_z
_atom_site_U_iso_or_equiv
_atom_site_adp_type
_atom_site_occupancy
_atom_site_symmetry_multiplicity
_atom_site_calc_flag
_atom_site_refinement_flags
_atom_site_disorder_assembly
_atom_site_disorder_group
O1 O 1.20600(17) 0.24281(9) 0.16219(6) 0.0385(4) Uani 1 1 d . . .
O2 O 0.40671(18) 0.08128(9) 0.01287(5) 0.0329(3) Uani 1 1 d . . .
O3 O 0.04971(18) -0.07981(9) 0.24850(6) 0.0400(4) Uani 1 1 d . . .
O4 O 0.55953(17) 0.17819(8) 0.44592(5) 0.0297(3) Uani 1 1 d . . .
O5 O 0.90114(16) 0.42323(8) 0.23652(5) 0.0285(3) Uani 1 1 d . . .
O6 O 0.76199(19) 0.34440(9) 0.17451(5) 0.0386(4) Uani 1 1 d D . .
N1 N 1.00314(18) 0.14908(9) 0.29275(6) 0.0264(3) Uani 1 1 d . . .
N2 N 1.01705(19) 0.17934(10) 0.20732(6) 0.0258(3) Uani 1 1 d . . .
H2N H 0.923(3) 0.1531(14) 0.2013(9) 0.037(6) Uiso 1 1 d . . .
N3 N 0.82216(18) 0.14647(9) 0.12114(6) 0.0214(3) Uani 1 1 d . . .
N4 N 0.56944(19) 0.09302(9) 0.09182(6) 0.0234(3) Uani 1 1 d . . .
H4N H 0.566(2) 0.0882(11) 0.1233(8) 0.019(5) Uiso 1 1 d . . .
N5 N 0.32554(18) 0.03166(9) 0.14074(6) 0.0217(3) Uani 1 1 d . . .
N6 N 0.24841(19) 0.00117(9) 0.22012(6) 0.0239(3) Uani 1 1 d . . .
H6N H 0.341(3) 0.0268(14) 0.2328(9) 0.041(6) Uiso 1 1 d . . .
N7 N 0.36026(18) 0.04310(8) 0.31608(6) 0.0197(3) Uani 1 1 d . . .
N8 N 0.54157(18) 0.12774(9) 0.36301(6) 0.0208(3) Uani 1 1 d . . .
H8N H 0.565(3) 0.1401(13) 0.3316(9) 0.030(6) Uiso 1 1 d . . .
N9 N 0.68371(17) 0.25504(8) 0.32953(5) 0.0185(3) Uani 1 1 d . . .
N10 N 0.75403(18) 0.31118(9) 0.25568(5) 0.0189(3) Uani 1 1 d . . .
H10N H 0.686(3) 0.2749(13) 0.2380(8) 0.029(5) Uiso 1 1 d . . .
C1 C 1.0473(2) 0.16080(13) 0.34395(8) 0.0321(4) Uani 1 1 d . . .
H1 H 0.9954 0.1290 0.3678 0.039 Uiso 1 1 calc R . .
C2 C 1.1640(3) 0.21665(13) 0.36368(9) 0.0376(5) Uani 1 1 d . . .
H2 H 1.1911 0.2238 0.4002 0.045 Uiso 1 1 calc R . .
C3 C 1.2406(3) 0.26200(13) 0.32874(9) 0.0381(5) Uani 1 1 d . . .
H3 H 1.3215 0.3010 0.3413 0.046 Uiso 1 1 calc R . .
C4 C 1.2000(2) 0.25084(12) 0.27573(9) 0.0323(5) Uani 1 1 d . . .
H4 H 1.2528 0.2809 0.2513 0.039 Uiso 1 1 calc R . .
C5 C 1.0781(2) 0.19365(11) 0.25946(8) 0.0256(4) Uani 1 1 d . . .
C6 C 1.0754(2) 0.20590(11) 0.16341(8) 0.0259(4) Uani 1 1 d . . .
C7 C 0.9614(2) 0.18637(11) 0.11447(7) 0.0249(4) Uani 1 1 d . . .
C8 C 0.9993(2) 0.21065(12) 0.06622(8) 0.0329(5) Uani 1 1 d . . .
H8 H 1.0988 0.2395 0.0629 0.040 Uiso 1 1 calc R . .
C9 C 0.8874(3) 0.19148(12) 0.02284(8) 0.0336(5) Uani 1 1 d . . .
H9 H 0.9107 0.2064 -0.0109 0.040 Uiso 1 1 calc R . .
C10 C 0.7423(2) 0.15080(12) 0.02858(7) 0.0287(4) Uani 1 1 d . . .
H10 H 0.6645 0.1372 -0.0008 0.034 Uiso 1 1 calc R . .
C11 C 0.7137(2) 0.13030(10) 0.07925(7) 0.0221(4) Uani 1 1 d . . .
C12 C 0.4291(2) 0.07224(10) 0.05990(7) 0.0230(4) Uani 1 1 d . . .
C13 C 0.2971(2) 0.03454(10) 0.08848(7) 0.0228(4) Uani 1 1 d . . .
C14 C 0.1532(2) 0.00460(11) 0.06006(8) 0.0294(4) Uani 1 1 d . . .
H14 H 0.1373 0.0072 0.0231 0.035 Uiso 1 1 calc R . .
C15 C 0.0336(2) -0.02919(12) 0.08705(8) 0.0326(5) Uani 1 1 d . . .
H15 H -0.0660 -0.0502 0.0686 0.039 Uiso 1 1 calc R . .
C16 C 0.0589(2) -0.03236(11) 0.14077(8) 0.0286(4) Uani 1 1 d . . .
H16 H -0.0222 -0.0551 0.1600 0.034 Uiso 1 1 calc R . .
C17 C 0.2092(2) -0.00070(10) 0.16606(7) 0.0224(4) Uani 1 1 d . . .
C18 C 0.1701(2) -0.03603(11) 0.25709(8) 0.0257(4) Uani 1 1 d . . .
C19 C 0.2482(2) -0.01636(10) 0.31157(7) 0.0233(4) Uani 1 1 d . . .
C20 C 0.2010(3) -0.05759(11) 0.35395(8) 0.0292(4) Uani 1 1 d . . .
H20 H 0.1218 -0.0999 0.3494 0.035 Uiso 1 1 calc R . .
C21 C 0.2733(3) -0.03473(11) 0.40303(8) 0.0295(4) Uani 1 1 d . . .
H21 H 0.2448 -0.0621 0.4329 0.035 Uiso 1 1 calc R . .
C22 C 0.3872(2) 0.02776(11) 0.40907(7) 0.0254(4) Uani 1 1 d . . .
H22 H 0.4363 0.0447 0.4426 0.030 Uiso 1 1 calc R . .
C23 C 0.4270(2) 0.06493(10) 0.36362(7) 0.0211(4) Uani 1 1 d . . .
C24 C 0.5882(2) 0.18228(11) 0.40081(7) 0.0213(4) Uani 1 1 d . . .
C25 C 0.6836(2) 0.25175(10) 0.38112(7) 0.0201(4) Uani 1 1 d . . .
C26 C 0.7642(2) 0.30719(10) 0.41544(7) 0.0222(4) Uani 1 1 d . . .
H26 H 0.7605 0.3035 0.4519 0.027 Uiso 1 1 calc R . .
C27 C 0.8507(2) 0.36839(11) 0.39414(7) 0.0242(4) Uani 1 1 d . A .
H27 H 0.9082 0.4073 0.4164 0.029 Uiso 1 1 calc R . .
C28 C 0.8540(2) 0.37322(10) 0.34115(7) 0.0220(4) Uani 1 1 d . . .
H28 H 0.9135 0.4146 0.3264 0.026 Uiso 1 1 calc R A .
C29 C 0.7657(2) 0.31441(10) 0.30972(6) 0.0182(3) Uani 1 1 d . A .
C30 C 0.8135(2) 0.36536(11) 0.22409(7) 0.0221(4) Uani 1 1 d . A .
C31 C 0.7904(5) 0.4050(3) 0.13617(13) 0.0303(8) Uani 0.540(5) 1 d PDU A 1
H31A H 0.9085 0.4039 0.1297 0.036 Uiso 0.540(5) 1 calc PR A 1
H31B H 0.7656 0.4588 0.1493 0.036 Uiso 0.540(5) 1 calc PR A 1
C32 C 0.6776(4) 0.3875(2) 0.08613(8) 0.0310(7) Uani 0.540(5) 1 d PGDU A 1
C33 C 0.6725(3) 0.44171(18) 0.04518(10) 0.0355(7) Uani 0.540(5) 1 d PGU A 1
H33A H 0.7412 0.4881 0.0485 0.043 Uiso 0.540(5) 1 calc PR A 1
C34 C 0.5668(4) 0.42807(19) -0.00068(9) 0.0367(7) Uani 0.540(5) 1 d PGU A 1
H34A H 0.5632 0.4651 -0.0287 0.044 Uiso 0.540(5) 1 calc PR A 1
C35 C 0.4662(3) 0.3602(2) -0.00558(10) 0.0338(7) Uani 0.540(5) 1 d PGU A 1
H35A H 0.3940 0.3509 -0.0369 0.041 Uiso 0.540(5) 1 calc PR A 1
C36 C 0.4714(4) 0.30604(17) 0.03537(14) 0.0303(7) Uani 0.540(5) 1 d PGU A 1
H36A H 0.4027 0.2597 0.0320 0.036 Uiso 0.540(5) 1 calc PR A 1
C37 C 0.5771(5) 0.31967(19) 0.08122(11) 0.0286(7) Uani 0.540(5) 1 d PGU A 1
H37A H 0.5806 0.2826 0.1092 0.034 Uiso 0.540(5) 1 calc PR A 1
C31A C 0.8227(6) 0.3888(3) 0.13248(14) 0.0278(9) Uani 0.460(5) 1 d PDU A 2
H31C H 0.9384 0.3729 0.1285 0.033 Uiso 0.460(5) 1 calc PR A 2
H31D H 0.8204 0.4472 0.1393 0.033 Uiso 0.460(5) 1 calc PR A 2
C32A C 0.7052(5) 0.3676(2) 0.08414(10) 0.0288(7) Uani 0.460(5) 1 d PGDU A 2
C33A C 0.7382(4) 0.4015(2) 0.03746(11) 0.0329(8) Uani 0.460(5) 1 d PGU A 2
H33B H 0.8328 0.4351 0.0368 0.040 Uiso 0.460(5) 1 calc PR A 2
C34A C 0.6328(4) 0.3862(2) -0.00822(10) 0.0341(8) Uani 0.460(5) 1 d PGU A 2
H34B H 0.6554 0.4093 -0.0401 0.041 Uiso 0.460(5) 1 calc PR A 2
C35A C 0.4944(4) 0.3371(2) -0.00722(12) 0.0313(8) Uani 0.460(5) 1 d PGU A 2
H35B H 0.4224 0.3266 -0.0384 0.038 Uiso 0.460(5) 1 calc PR A 2
C36A C 0.4614(4) 0.3032(2) 0.03946(16) 0.0285(8) Uani 0.460(5) 1 d PGU A 2
H36B H 0.3668 0.2696 0.0401 0.034 Uiso 0.460(5) 1 calc PR A 2
C37A C 0.5668(5) 0.3185(2) 0.08514(12) 0.0268(8) Uani 0.460(5) 1 d PGU A 2
H37B H 0.5443 0.2953 0.1170 0.032 Uiso 0.460(5) 1 calc PR A 2
O1W O 0.54179(17) 0.19913(9) 0.19739(5) 0.0277(3) Uani 1 1 d . . .
H1W H 0.559(3) 0.1554(18) 0.2188(11) 0.061(8) Uiso 1 1 d . . .
H2W H 0.428(4) 0.2062(18) 0.1902(11) 0.067(9) Uiso 1 1 d . . .
O2W O 0.6861(2) 0.08341(10) 0.26126(7) 0.0435(4) Uani 1 1 d . . .
H3W H 0.799(4) 0.0962(18) 0.2708(11) 0.068(9) Uiso 1 1 d . . .
H4W H 0.681(4) 0.030(2) 0.2572(13) 0.083(11) Uiso 1 1 d . . .

loop_
_atom_site_aniso_label
_atom_site_aniso_U_11
_atom_site_aniso_U_22
_atom_site_aniso_U_33
_atom_site_aniso_U_23
_atom_site_aniso_U_13
_atom_site_aniso_U_12
O1 0.0211(7) 0.0413(9) 0.0522(10) 0.0128(7) 0.0013(6) -0.0074(6)
O2 0.0396(8) 0.0387(8) 0.0185(7) 0.0034(6) -0.0038(6) -0.0015(6)
O3 0.0346(8) 0.0430(9) 0.0424(9) 0.0009(7) 0.0044(7) -0.0231(7)
O4 0.0347(8) 0.0356(7) 0.0203(7) -0.0012(5) 0.0085(6) -0.0021(6)
O5 0.0298(7) 0.0246(7) 0.0293(7) 0.0027(5) -0.0033(6) -0.0090(6)
O6 0.0521(9) 0.0428(8) 0.0196(7) 0.0037(6) -0.0004(6) -0.0264(7)
N1 0.0195(7) 0.0291(8) 0.0297(9) -0.0038(7) -0.0005(6) 0.0063(6)
N2 0.0187(8) 0.0270(8) 0.0310(9) -0.0017(7) 0.0002(6) -0.0022(6)
N3 0.0211(7) 0.0193(7) 0.0239(8) 0.0010(6) 0.0037(6) 0.0035(6)
N4 0.0257(8) 0.0297(8) 0.0144(8) 0.0023(6) 0.0007(6) -0.0022(6)
N5 0.0203(7) 0.0188(7) 0.0245(8) -0.0005(6) -0.0033(6) -0.0008(6)
N6 0.0193(8) 0.0245(8) 0.0273(8) -0.0003(6) 0.0006(6) -0.0066(6)
N7 0.0189(7) 0.0195(7) 0.0215(8) 0.0022(6) 0.0057(6) 0.0032(6)
N8 0.0221(7) 0.0240(8) 0.0168(8) 0.0037(6) 0.0046(6) -0.0005(6)
N9 0.0167(7) 0.0192(7) 0.0193(7) -0.0006(5) 0.0014(6) 0.0023(5)
N10 0.0187(7) 0.0193(7) 0.0180(7) -0.0017(6) -0.0008(6) -0.0023(6)
C1 0.0262(10) 0.0366(11) 0.0327(11) -0.0045(9) 0.0005(8) 0.0136(8)
C2 0.0312(11) 0.0420(12) 0.0358(12) -0.0141(9) -0.0106(9) 0.0163(9)
C3 0.0245(10) 0.0298(11) 0.0561(15) -0.0166(10) -0.0109(9) 0.0081(8)
C4 0.0202(9) 0.0258(10) 0.0490(13) -0.0058(9) -0.0037(8) 0.0031(8)
C5 0.0163(8) 0.0243(9) 0.0351(11) -0.0036(8) -0.0008(7) 0.0058(7)
C6 0.0174(8) 0.0230(9) 0.0372(11) 0.0055(8) 0.0030(8) 0.0025(7)
C7 0.0205(9) 0.0221(9) 0.0329(10) 0.0023(7) 0.0065(7) 0.0044(7)
C8 0.0260(10) 0.0352(11) 0.0400(12) 0.0098(9) 0.0132(9) 0.0038(8)
C9 0.0366(11) 0.0380(11) 0.0290(11) 0.0102(9) 0.0155(9) 0.0078(9)
C10 0.0321(10) 0.0316(10) 0.0230(10) 0.0032(8) 0.0061(8) 0.0063(8)
C11 0.0247(9) 0.0193(8) 0.0229(9) 0.0005(7) 0.0049(7) 0.0038(7)
C12 0.0287(9) 0.0177(8) 0.0212(9) -0.0009(7) -0.0024(7) 0.0035(7)
C13 0.0248(9) 0.0180(8) 0.0236(9) 0.0000(7) -0.0052(7) 0.0018(7)
C14 0.0318(10) 0.0262(9) 0.0267(10) -0.0010(8) -0.0099(8) -0.0024(8)
C15 0.0278(10) 0.0268(10) 0.0387(12) 0.0009(8) -0.0128(8) -0.0066(8)
C16 0.0227(9) 0.0235(9) 0.0381(11) 0.0024(8) -0.0015(8) -0.0027(7)
C17 0.0220(9) 0.0164(8) 0.0272(10) -0.0015(7) -0.0030(7) 0.0008(7)
C18 0.0221(9) 0.0201(9) 0.0357(11) 0.0011(8) 0.0066(8) -0.0021(7)
C19 0.0218(9) 0.0188(8) 0.0309(10) 0.0010(7) 0.0095(7) 0.0025(7)
C20 0.0315(10) 0.0215(9) 0.0375(11) 0.0015(8) 0.0154(9) -0.0039(8)
C21 0.0385(11) 0.0240(9) 0.0296(10) 0.0082(8) 0.0177(9) 0.0030(8)
C22 0.0281(9) 0.0251(9) 0.0241(9) 0.0041(7) 0.0079(8) 0.0033(7)
C23 0.0181(8) 0.0189(8) 0.0273(9) 0.0033(7) 0.0069(7) 0.0044(7)
C24 0.0180(8) 0.0264(9) 0.0195(9) 0.0017(7) 0.0023(7) 0.0063(7)
C25 0.0170(8) 0.0224(9) 0.0207(9) 0.0004(7) 0.0020(7) 0.0060(7)
C26 0.0237(9) 0.0248(9) 0.0171(9) -0.0023(7) -0.0018(7) 0.0054(7)
C27 0.0227(9) 0.0234(9) 0.0247(9) -0.0059(7) -0.0043(7) 0.0017(7)
C28 0.0192(8) 0.0205(8) 0.0252(9) -0.0007(7) -0.0018(7) 0.0000(7)
C29 0.0146(8) 0.0184(8) 0.0210(9) -0.0006(6) 0.0004(6) 0.0047(6)
C30 0.0201(8) 0.0236(9) 0.0222(9) 0.0023(7) 0.0005(7) -0.0018(7)
C31 0.0277(13) 0.0430(15) 0.0210(13) 0.0044(11) 0.0056(11) -0.0086(12)
C32 0.0281(11) 0.0435(13) 0.0219(11) 0.0027(9) 0.0055(9) -0.0067(10)
C33 0.0325(11) 0.0482(13) 0.0255(11) 0.0054(10) 0.0027(9) -0.0104(10)
C34 0.0331(12) 0.0501(14) 0.0265(11) 0.0049(10) 0.0025(9) -0.0087(10)
C35 0.0294(11) 0.0470(13) 0.0251(12) -0.0001(10) 0.0036(10) -0.0043(10)
C36 0.0258(11) 0.0420(13) 0.0238(12) -0.0026(10) 0.0059(10) -0.0015(10)
C37 0.0254(11) 0.0398(13) 0.0217(12) -0.0014(10) 0.0072(10) -0.0009(10)
C31A 0.0328(15) 0.0263(15) 0.0238(15) 0.0040(12) 0.0018(12) -0.0106(12)
C32A 0.0334(13) 0.0270(12) 0.0252(13) 0.0031(9) 0.0009(10) -0.0091(10)
C33A 0.0373(13) 0.0321(13) 0.0280(13) 0.0045(10) -0.0012(10) -0.0130(11)
C34A 0.0389(14) 0.0327(13) 0.0289(13) 0.0044(10) -0.0020(11) -0.0126(11)
C35A 0.0356(14) 0.0283(13) 0.0284(14) 0.0017(10) -0.0026(11) -0.0086(11)
C36A 0.0325(14) 0.0244(13) 0.0275(14) -0.0007(11) -0.0001(11) -0.0058(11)
C37A 0.0314(13) 0.0228(13) 0.0256(14) -0.0001(10) 0.0017(11) -0.0050(11)
O1W 0.0227(7) 0.0313(8) 0.0282(7) 0.0006(6) 0.0001(5) -0.0035(6)
O2W 0.0265(8) 0.0305(8) 0.0711(12) 0.0109(8) -0.0028(7) -0.0022(6)

loop_
_atom_type_symbol
_atom_type_description
_atom_type_scat_dispersion_real
_atom_type_scat_dispersion_imag
_atom_type_scat_source
C C 0.0033 0.0016 'International Tables Vol C Tables 4.2.6.8 and 6.1.1.4'
H H 0.0000 0.0000 'International Tables Vol C Tables 4.2.6.8 and 6.1.1.4'
N N 0.0061 0.0033 'International Tables Vol C Tables 4.2.6.8 and 6.1.1.4'
O O 0.0106 0.0060 'International Tables Vol C Tables 4.2.6.8 and 6.1.1.4'

loop_
_geom_angle_atom_site_label_1
_geom_angle_atom_site_label_2
_geom_angle_atom_site_label_3
_geom_angle
_geom_angle_site_symmetry_1
_geom_angle_site_symmetry_3
_geom_angle_publ_flag
C30 O6 C31A 119.3(2) . . ?
C30 O6 C31 114.4(2) . . ?
C31A O6 C31 15.6(3) . . ?
C5 N1 C1 117.95(17) . . ?
C6 N2 C5 129.36(17) . . ?
C11 N3 C7 118.24(16) . . ?
C12 N4 C11 128.94(16) . . ?
C17 N5 C13 118.05(15) . . ?
C18 N6 C17 128.90(16) . . ?
C23 N7 C19 118.31(15) . . ?
C24 N8 C23 128.24(15) . . ?
C29 N9 C25 118.63(15) . . ?
C30 N10 C29 126.87(15) . . ?
N1 C1 C2 123.2(2) . . ?
C1 C2 C3 118.0(2) . . ?
C4 C3 C2 120.34(19) . . ?
C3 C4 C5 117.4(2) . . ?
N1 C5 N2 113.13(16) . . ?
N1 C5 C4 122.98(18) . . ?
N2 C5 C4 123.83(19) . . ?
O1 C6 N2 125.25(19) . . ?
O1 C6 C7 121.64(17) . . ?
N2 C6 C7 113.11(15) . . ?
N3 C7 C8 123.29(18) . . ?
N3 C7 C6 115.77(16) . . ?
C8 C7 C6 120.92(17) . . ?
C7 C8 C9 117.80(18) . . ?
C10 C9 C8 120.15(18) . . ?
C9 C10 C11 117.67(18) . . ?
N3 C11 N4 112.54(15) . . ?
N3 C11 C10 122.79(17) . . ?
N4 C11 C10 124.65(17) . . ?
O2 C12 N4 125.62(18) . . ?
O2 C12 C13 121.11(16) . . ?
N4 C12 C13 113.27(15) . . ?
N5 C13 C14 123.04(17) . . ?
N5 C13 C12 117.81(15) . . ?
C14 C13 C12 119.15(16) . . ?
C15 C14 C13 118.15(18) . . ?
C16 C15 C14 120.08(17) . . ?
C15 C16 C17 117.52(18) . . ?
N5 C17 N6 113.67(15) . . ?
N5 C17 C16 123.15(17) . . ?
N6 C17 C16 123.16(17) . . ?
O3 C18 N6 125.34(19) . . ?
O3 C18 C19 122.22(17) . . ?
N6 C18 C19 112.43(15) . . ?
N7 C19 C20 123.34(18) . . ?
N7 C19 C18 116.21(15) . . ?
C20 C19 C18 120.44(16) . . ?
C21 C20 C19 117.51(17) . . ?
C20 C21 C22 120.56(17) . . ?
C21 C22 C23 117.24(17) . . ?
N7 C23 N8 112.70(15) . . ?
N7 C23 C22 123.03(16) . . ?
N8 C23 C22 124.27(17) . . ?
O4 C24 N8 125.73(17) . . ?
O4 C24 C25 122.06(16) . . ?
N8 C24 C25 112.21(14) . . ?
N9 C25 C26 123.55(16) . . ?
N9 C25 C24 115.60(15) . . ?
C26 C25 C24 120.85(16) . . ?
C25 C26 C27 117.09(16) . . ?
C28 C27 C26 120.80(16) . . ?
C27 C28 C29 117.47(16) . . ?
N9 C29 N10 112.65(14) . . ?
N9 C29 C28 122.46(16) . . ?
N10 C29 C28 124.90(15) . . ?
O5 C30 O6 123.92(16) . . ?
O5 C30 N10 127.79(17) . . ?
O6 C30 N10 108.28(15) . . ?
O6 C31 C32 108.7(2) . . ?
C33 C32 C37 120.0 . . ?
C33 C32 C31 118.9(2) . . ?
C37 C32 C31 121.1(2) . . ?
C32 C33 C34 120.0 . . ?
C35 C34 C33 120.0 . . ?
C34 C35 C36 120.0 . . ?
C35 C36 C37 120.0 . . ?
C36 C37 C32 120.0 . . ?
O6 C31A C32A 105.3(3) . . ?
C33A C32A C37A 120.0 . . ?
C33A C32A C31A 117.0(2) . . ?
C37A C32A C31A 123.0(2) . . ?
C32A C33A C34A 120.0 . . ?
C35A C34A C33A 120.0 . . ?
C34A C35A C36A 120.0 . . ?
C35A C36A C37A 120.0 . . ?
C36A C37A C32A 120.0 . . ?

loop_
_geom_bond_atom_site_label_1
_geom_bond_atom_site_label_2
_geom_bond_distance
_geom_bond_site_symmetry_2
_geom_bond_publ_flag
O1 C6 1.226(2) . ?
O2 C12 1.217(2) . ?
O3 C18 1.215(2) . ?
O4 C24 1.221(2) . ?
O5 C30 1.217(2) . ?
O6 C30 1.344(2) . ?
O6 C31A 1.452(4) . ?
O6 C31 1.455(3) . ?
N1 C5 1.340(2) . ?
N1 C1 1.342(3) . ?
N2 C6 1.359(2) . ?
N2 C5 1.397(2) . ?
N3 C11 1.332(2) . ?
N3 C7 1.337(2) . ?
N4 C12 1.360(2) . ?
N4 C11 1.396(2) . ?
N5 C17 1.327(2) . ?
N5 C13 1.344(2) . ?
N6 C18 1.362(2) . ?
N6 C17 1.395(2) . ?
N7 C23 1.330(2) . ?
N7 C19 1.338(2) . ?
N8 C24 1.354(2) . ?
N8 C23 1.400(2) . ?
N9 C29 1.331(2) . ?
N9 C25 1.336(2) . ?
N10 C30 1.348(2) . ?
N10 C29 1.391(2) . ?
C1 C2 1.377(3) . ?
C2 C3 1.385(3) . ?
C3 C4 1.382(3) . ?
C4 C5 1.397(3) . ?
C6 C7 1.505(3) . ?
C7 C8 1.384(3) . ?
C8 C9 1.387(3) . ?
C9 C10 1.379(3) . ?
C10 C11 1.403(2) . ?
C12 C13 1.511(3) . ?
C13 C14 1.387(3) . ?
C14 C15 1.383(3) . ?
C15 C16 1.380(3) . ?
C16 C17 1.408(3) . ?
C18 C19 1.506(3) . ?
C19 C20 1.389(3) . ?
C20 C21 1.383(3) . ?
C21 C22 1.387(3) . ?
C22 C23 1.403(2) . ?
C24 C25 1.516(2) . ?
C25 C26 1.386(2) . ?
C26 C27 1.390(3) . ?
C27 C28 1.377(3) . ?
C28 C29 1.410(2) . ?
C31 C32 1.514(3) . ?
C32 C33 1.3900 . ?
C32 C37 1.3900 . ?
C33 C34 1.3900 . ?
C34 C35 1.3900 . ?
C35 C36 1.3900 . ?
C36 C37 1.3900 . ?
C31A C32A 1.513(3) . ?
C32A C33A 1.3900 . ?
C32A C37A 1.3900 . ?
C33A C34A 1.3900 . ?
C34A C35A 1.3900 . ?
C35A C36A 1.3900 . ?
C36A C37A 1.3900 . ?

loop_
_geom_hbond_atom_site_label_D
_geom_hbond_atom_site_label_H
_geom_hbond_atom_site_label_A
_geom_hbond_distance_DH
_geom_hbond_distance_HA
_geom_hbond_distance_DA
_geom_hbond_angle_DHA
_geom_hbond_site_symmetry_A
N2 H2N N3 0.87(2) 2.13(2) 2.620(2) 114.6(18) .
N4 H4N N5 0.82(2) 2.256(19) 2.678(2) 112.3(16) .
N6 H6N N7 0.89(3) 2.16(2) 2.628(2) 112.6(18) .
N8 H8N N9 0.88(2) 2.15(2) 2.615(2) 112.4(17) .
N8 H8N O2W 0.88(2) 2.37(2) 3.103(2) 140.7(18) .
N10 H10N O1W 0.90(2) 1.94(2) 2.839(2) 178(2) .
O1W H1W O2W 0.92(3) 1.85(3) 2.708(2) 155(3) .
O1W H2W O1 0.92(3) 1.95(3) 2.846(2) 165(3) 1_455
O2W H3W N1 0.94(3) 1.90(3) 2.810(2) 165(3) .
O2W H4W O5 0.89(4) 1.92(4) 2.768(2) 158(3) 2_645
